data_7063541
loop_
_publ_author_name
'Panja, Anangamohan'
'Jagli\<ci\'c, Zvonko'
'Herchel, Radovan'
'Jana, Narayan Ch.'
'Brand\~ao, Paula'
'Pramanik, Kuheli'

_publ_section_title
;
 The distinguishing effect of the magnetic states of cobalt on the
 performance of single-molecule magnet behaviors in closely related
 CoIIIDyIII and CoIIDyIII complexes
;
_journal_issue 48
_journal_name_full 'New Journal of Chemistry'
_journal_page_first 20410
_journal_page_last 20422
_journal_paper_doi 10.1039/D4NJ03979C
_journal_volume 48
_journal_year 2024
_chemical_formula_moiety 'C47 H57.3 Co Dy N2 O12, H O0.5'
_chemical_formula_sum 'C47 H58.3 Co Dy N2 O12.5'
_chemical_formula_weight 1072.68
_space_group_crystal_system orthorhombic
_space_group_IT_number 43
_space_group_name_Hall 'F 2 -2d'
_space_group_name_H-M_alt 'F d d 2'
_atom_sites_solution_hydrogens mixed
_audit_creation_date 2024-10-03
_audit_creation_method
;
Olex2 1.5
(compiled 2024.02.16 svn.r378c4104 for OlexSys, GUI svn.r6928)
;
_audit_update_record
;
2024-11-05 deposited with the CCDC.	2024-11-18 downloaded from the CCDC.
;
_cell_angle_alpha 90
_cell_angle_beta 90
_cell_angle_gamma 90
_cell_formula_units_Z 16
_cell_length_a 35.215(3)
_cell_length_b 42.917(4)
_cell_length_c 12.7391(9)
_cell_measurement_reflns_used 496
_cell_measurement_temperature 150(2)
_cell_measurement_theta_max 26.92
_cell_measurement_theta_min 2.88
_cell_volume 19253(3)
_computing_molecular_graphics 'Olex2 1.5 (Dolomanov et al., 2009)'
_computing_publication_material 'Olex2 1.5 (Dolomanov et al., 2009)'
_computing_structure_refinement 'SHELXL 2018/3 (Sheldrick, 2015)'
_computing_structure_solution 'SHELXT 2018/2 (Sheldrick, 2018)'
_diffrn_ambient_temperature 150.00
_diffrn_measured_fraction_theta_full 0.996
_diffrn_measured_fraction_theta_max 0.994
_diffrn_measurement_device_type CCD
_diffrn_radiation_type MoK\a
_diffrn_radiation_wavelength 0.71073
_diffrn_reflns_av_R_equivalents 0.0398
_diffrn_reflns_av_unetI/netI 0.0299
_diffrn_reflns_Laue_measured_fraction_full 0.996
_diffrn_reflns_Laue_measured_fraction_max 0.994
_diffrn_reflns_limit_h_max 45
_diffrn_reflns_limit_h_min -45
_diffrn_reflns_limit_k_max 54
_diffrn_reflns_limit_k_min -54
_diffrn_reflns_limit_l_max 15
_diffrn_reflns_limit_l_min -16
_diffrn_reflns_number 81576
_diffrn_reflns_point_group_measured_fraction_full 0.979
_diffrn_reflns_point_group_measured_fraction_max 0.969
_diffrn_reflns_theta_full 25.242
_diffrn_reflns_theta_max 27.187
_diffrn_reflns_theta_min 2.217
_exptl_absorpt_coefficient_mu 1.947
_exptl_absorpt_correction_T_max 0.894
_exptl_absorpt_correction_T_min 0.679
_exptl_absorpt_correction_type multi-scan
_exptl_absorpt_process_details sadbs
_exptl_crystal_colour dark-red
_exptl_crystal_density_diffrn 1.480
_exptl_crystal_description block
_exptl_crystal_F_000 8757
_exptl_crystal_size_max 0.18
_exptl_crystal_size_mid 0.1
_exptl_crystal_size_min 0.03
_refine_diff_density_max 1.041
_refine_diff_density_min -0.563
_refine_diff_density_rms 0.068
_refine_ls_abs_structure_details
;
 Flack x determined using 4291 quotients [(I+)-(I-)]/[(I+)+(I-)]
 (Parsons, Flack and Wagner, Acta Cryst. B69 (2013) 249-259).
;
_refine_ls_abs_structure_Flack -0.012(3)
_refine_ls_extinction_method none
_refine_ls_goodness_of_fit_ref 1.040
_refine_ls_hydrogen_treatment mixed
_refine_ls_matrix_type full
_refine_ls_number_parameters 640
_refine_ls_number_reflns 10399
_refine_ls_number_restraints 88
_refine_ls_restrained_S_all 1.039
_refine_ls_R_factor_all 0.0289
_refine_ls_R_factor_gt 0.0248
_refine_ls_shift/su_max 0.006
_refine_ls_shift/su_mean 0.000
_refine_ls_structure_factor_coef Fsqd
_refine_ls_weighting_details 'w=1/[\s^2^(Fo^2^)+(0.0330P)^2^+42.2866P] where P=(Fo^2^+2Fc^2^)/3'
_refine_ls_weighting_scheme calc
_refine_ls_wR_factor_gt 0.0616
_refine_ls_wR_factor_ref 0.0635
_reflns_Friedel_coverage 0.865
_reflns_Friedel_fraction_full 0.960
_reflns_Friedel_fraction_max 0.942
_reflns_number_gt 9687
_reflns_number_total 10399
_reflns_threshold_expression 'I > 2\s(I)'
_cod_data_source_file d4nj03979c2.cif
_cod_data_source_block complex-2
_cod_depositor_comments 'Adding full bibliography for 7063540--7063541.cif.'
_cod_original_formula_sum 'C47 H58.30 Co Dy N2 O12.50'
_cod_database_code 7063541
_shelx_shelxl_version_number 2018/3
_shelx_space_group_comment
;
The symmetry employed for this shelxl refinement is uniquely defined
by the following loop, which should always be used as a source of
symmetry information in preference to the above space-group names.
They are only intended as comments.
;
_shelx_estimated_absorpt_t_max 0.944
_shelx_estimated_absorpt_t_min 0.721
_olex2_refinement_description
;
1. Fixed Uiso
 At 1.2 times of:
  All C(H) groups, All C(H,H) groups
 At 1.5 times of:
  All C(H,H,H) groups, All O(H) groups
2. Restrained distances
 O3-H3
 0.85 with sigma of 0.02
 C28-C29 \\sim C28A-C29A
 with sigma of 0.02
 C28-C33 \\sim C28A-C33
 with sigma of 0.02
 C29-C30 \\sim C29A-C30A
 with sigma of 0.02
 C30-C31 \\sim C30A-C31
 with sigma of 0.02
 C28-C30 \\sim C28A-C30A
 with sigma of 0.04
 C29-C31 \\sim C29A-C31
 with sigma of 0.04
 C29-C33 \\sim C29A-C33
 with sigma of 0.04
3. Rigid bond restraints
 C26, O14
 with sigma for 1-2 distances of 0.01 and sigma for 1-3 distances of 0.01
4. Uiso/Uaniso restraints and constraints
C28 \\sim C28A: within 2A with sigma of 0.001 and sigma for terminal atoms of
0.002 within 2A
C30 \\sim C30A: within 2A with sigma of 0.001 and sigma for terminal atoms of
0.002 within 2A
C29 \\sim C29A: within 2A with sigma of 0.001 and sigma for terminal atoms of
0.002 within 2A
Uanis(C29) \\sim Ueq, Uanis(C30) \\sim Ueq, Uanis(C28) \\sim Ueq: with sigma of
0.005 and sigma for terminal atoms of 0.01
5. Rigid body (RIGU) restrains
 C28, C29, C30, O14, C26
 with sigma for 1-2 distances of 0.001 and sigma for 1-3 distances of 0.001
 C28A, C26A, C29A, C30A, O14A
 with sigma for 1-2 distances of 0.001 and sigma for 1-3 distances of 0.001
6. Others
 Fixed Sof: C28(0.7) C29(0.7) H29(0.7) C30(0.7) H30(0.7) H31(0.7) H31A(0.3)
 O14(0.7) C26(0.7) H26A(0.7) H26B(0.7) C28A(0.3) C26A(0.3) H26C(0.3) H26D(0.3)
 C29A(0.3) H29A(0.3) C30A(0.3) H30A(0.3) O14A(0.3) H14A(0.3)
7.a Secondary CH2 refined with riding coordinates:
 C16(H16A,H16B), C26(H26A,H26B), C26A(H26C,H26D)
7.b Aromatic/amide H refined with riding coordinates:
 C3(H3A), C5(H5), C9(H9), C11(H11), C12(H12), C13(H13), C14(H14), C19(H19),
 C21(H21), C29(H29), C30(H30), C31(H31), C31(H31A), C32(H32), C29A(H29A),
 C30A(H30A)
7.c Idealised Me refined as rotating group:
 C7(H7A,H7B,H7C), C8(H8A,H8B,H8C), C23(H23A,H23B,H23C), C24(H24A,H24B,H24C),
 C36(H36A,H36B,H36C), C37(H37A,H37B,H37C), C38(H38A,H38B,H38C), C41(H41A,H41B,
 H41C), C42(H42A,H42B,H42C), C43(H43A,H43B,H43C), C46(H46A,H46B,H46C), C47(H47A,
 H47B,H47C), C48(H48A,H48B,H48C)
7.d Idealised tetrahedral OH refined as rotating group:
 O14A(H14A)
;
_olex2_submission_special_instructions 'No special instructions were received'

loop_
_space_group_symop_operation_xyz
'x, y, z'
'-x, -y, z'
'x+1/4, -y+1/4, z+1/4'
'-x+1/4, y+1/4, z+1/4'
'x, y+1/2, z+1/2'
'-x, -y+1/2, z+1/2'
'x+1/4, -y+3/4, z+3/4'
'-x+1/4, y+3/4, z+3/4'
'x+1/2, y, z+1/2'
'-x+1/2, -y, z+1/2'
'x+3/4, -y+1/4, z+3/4'
'-x+3/4, y+1/4, z+3/4'
'x+1/2, y+1/2, z'
'-x+1/2, -y+1/2, z'
'x+3/4, -y+3/4, z+1/4'
'-x+3/4, y+3/4, z+1/4'

loop_
_atom_site_label
_atom_site_type_symbol
_atom_site_fract_x
_atom_site_fract_y
_atom_site_fract_z
_atom_site_U_iso_or_equiv
_atom_site_adp_type
_atom_site_occupancy
_atom_site_site_symmetry_order
_atom_site_calc_flag
_atom_site_refinement_flags_posn
_atom_site_refinement_flags_adp
_atom_site_refinement_flags_occupancy
_atom_site_disorder_assembly
_atom_site_disorder_group
Dy1 Dy 0.47981(2) 0.60231(2) 0.41715(2) 0.02652(6) Uani 1 1 d . . . . .
Co1 Co 0.43751(2) 0.56718(2) 0.62805(5) 0.02282(12) Uani 1 1 d . . . . .
O1 O 0.49243(8) 0.57395(7) 0.5736(2) 0.0245(6) Uani 1 1 d . . . . .
O2 O 0.54482(9) 0.60815(8) 0.4909(3) 0.0327(8) Uani 1 1 d . . . . .
O3 O 0.43625(9) 0.51721(8) 0.5784(3) 0.0281(7) Uani 1 1 d D . . . .
O4 O 0.42687(9) 0.57658(8) 0.4768(2) 0.0277(7) Uani 1 1 d . . . . .
O5 O 0.43607(10) 0.57612(10) 0.2768(3) 0.0403(9) Uani 1 1 d . . . . .
O7 O 0.44218(9) 0.61186(8) 0.6919(3) 0.0322(8) Uani 1 1 d . . . . .
O8 O 0.46877(10) 0.63598(8) 0.5559(3) 0.0341(8) Uani 1 1 d . . . . .
O9 O 0.43472(11) 0.63721(9) 0.3394(3) 0.0445(9) Uani 1 1 d . . . . .
O10 O 0.49383(11) 0.65355(9) 0.3470(3) 0.0443(9) Uani 1 1 d . . . . .
O12 O 0.50922(10) 0.55279(8) 0.3615(3) 0.0332(7) Uani 1 1 d . . . . .
O11 O 0.52045(11) 0.59420(9) 0.2662(3) 0.0416(9) Uani 1 1 d . . . . .
N1 N 0.46202(11) 0.54700(9) 0.7586(3) 0.0271(8) Uani 1 1 d . . . . .
N2 N 0.37841(10) 0.56156(9) 0.6518(3) 0.0271(8) Uani 1 1 d . . . . .
C1 C 0.52000(11) 0.58247(10) 0.6376(4) 0.0259(9) Uani 1 1 d . . . . .
C2 C 0.54997(13) 0.60053(10) 0.5953(4) 0.0291(10) Uani 1 1 d . . . . .
C3 C 0.58090(12) 0.60914(11) 0.6546(5) 0.0355(11) Uani 1 1 d . . . . .
H3A H 0.600702 0.621008 0.623530 0.043 Uiso 1 1 calc R U . . .
C4 C 0.58342(13) 0.60056(11) 0.7602(5) 0.0352(11) Uani 1 1 d . . . . .
C5 C 0.55424(13) 0.58341(12) 0.8031(4) 0.0347(11) Uani 1 1 d . . . . .
H5 H 0.555752 0.577546 0.874874 0.042 Uiso 1 1 calc R U . . .
C6 C 0.52237(12) 0.57429(11) 0.7446(4) 0.0268(9) Uani 1 1 d . . . . .
C7 C 0.57331(16) 0.62724(15) 0.4420(5) 0.0507(15) Uani 1 1 d . . . . .
H7A H 0.572660 0.648170 0.472762 0.076 Uiso 1 1 calc R U . . .
H7B H 0.568294 0.628603 0.366506 0.076 Uiso 1 1 calc R U . . .
H7C H 0.598402 0.617975 0.453527 0.076 Uiso 1 1 calc R U . . .
C8 C 0.61781(16) 0.60924(15) 0.8241(6) 0.0496(15) Uani 1 1 d . . . . .
H8A H 0.613756 0.603257 0.897445 0.074 Uiso 1 1 calc R U . . .
H8B H 0.621929 0.631791 0.819792 0.074 Uiso 1 1 calc R U . . .
H8C H 0.640129 0.598330 0.796496 0.074 Uiso 1 1 calc R U . . .
C9 C 0.49492(13) 0.55436(11) 0.7967(4) 0.0281(9) Uani 1 1 d . . . . .
H9 H 0.501563 0.546115 0.863384 0.034 Uiso 1 1 calc R U . . .
C10 C 0.43856(13) 0.52560(11) 0.8137(4) 0.0292(10) Uani 1 1 d . . . . .
C11 C 0.42806(15) 0.53151(12) 0.9173(5) 0.0396(11) Uani 1 1 d . . . . .
H11 H 0.438459 0.548849 0.953672 0.047 Uiso 1 1 calc R U . . .
C12 C 0.40232(18) 0.51192(14) 0.9671(5) 0.0469(14) Uani 1 1 d . . . . .
H12 H 0.395338 0.515672 1.038038 0.056 Uiso 1 1 calc R U . . .
C13 C 0.38702(15) 0.48718(13) 0.9138(5) 0.0445(12) Uani 1 1 d . . . . .
H13 H 0.369040 0.474018 0.947265 0.053 Uiso 1 1 calc R U . . .
C14 C 0.39781(15) 0.48137(12) 0.8107(4) 0.0364(11) Uani 1 1 d . . . . .
H14 H 0.387330 0.463974 0.774850 0.044 Uiso 1 1 calc R U . . .
C15 C 0.42342(13) 0.50032(11) 0.7595(4) 0.0287(9) Uani 1 1 d . . . . .
C16 C 0.43690(14) 0.49201(11) 0.6510(4) 0.0339(11) Uani 1 1 d . . . . .
H16A H 0.463200 0.483977 0.655881 0.041 Uiso 1 1 calc R U . . .
H16B H 0.420765 0.474988 0.623395 0.041 Uiso 1 1 calc R U . . .
C17 C 0.39873(12) 0.56416(9) 0.4213(4) 0.0277(9) Uani 1 1 d . . . . .
C18 C 0.40249(14) 0.56371(11) 0.3118(4) 0.0321(10) Uani 1 1 d . . . . .
C19 C 0.37444(17) 0.55167(13) 0.2465(4) 0.0407(13) Uani 1 1 d . . . . .
H19 H 0.377540 0.552296 0.172436 0.049 Uiso 1 1 calc R U . . .
C20 C 0.34187(17) 0.53875(14) 0.2900(5) 0.0480(15) Uani 1 1 d . . . . .
C21 C 0.33804(16) 0.53861(14) 0.3963(5) 0.0476(15) Uani 1 1 d . . . . .
H21 H 0.315924 0.529465 0.425837 0.057 Uiso 1 1 calc R U . . .
C22 C 0.36565(14) 0.55154(12) 0.4651(4) 0.0344(11) Uani 1 1 d . . . . .
C23 C 0.43823(19) 0.58392(19) 0.1669(5) 0.0634(18) Uani 1 1 d . . . . .
H23A H 0.437870 0.564769 0.124993 0.095 Uiso 1 1 calc R U . . .
H23B H 0.461824 0.595331 0.153192 0.095 Uiso 1 1 calc R U . . .
H23C H 0.416467 0.596966 0.147693 0.095 Uiso 1 1 calc R U . . .
C24 C 0.3114(2) 0.5256(2) 0.2188(6) 0.073(2) Uani 1 1 d . . . . .
H24A H 0.292046 0.515123 0.261291 0.110 Uiso 1 1 calc R U . . .
H24B H 0.322772 0.510687 0.169946 0.110 Uiso 1 1 calc R U . . .
H24C H 0.299579 0.542639 0.179105 0.110 Uiso 1 1 calc R U . . .
C25 C 0.35714(14) 0.55215(14) 0.5769(5) 0.0399(12) Uani 1 1 d . . . . .
C28 C 0.3296(4) 0.5475(4) 0.7785(9) 0.050(3) Uani 0.7 1 d D U P A 1
C29 C 0.3118(3) 0.5524(3) 0.8731(9) 0.062(3) Uani 0.7 1 d D U P A 1
H29 H 0.290689 0.539832 0.892012 0.074 Uiso 0.7 1 calc R U P A 1
C30 C 0.3243(3) 0.5754(3) 0.9415(9) 0.063(3) Uani 0.7 1 d D U P A 1
H30 H 0.310942 0.579119 1.005042 0.076 Uiso 0.7 1 calc R U P A 1
C31 C 0.35675(19) 0.59333(15) 0.9169(6) 0.0608(16) Uani 1 1 d D . . . .
H31 H 0.366400 0.608252 0.965033 0.073 Uiso 0.7 1 calc R U P A 1
H31A H 0.359974 0.612866 0.950745 0.073 Uiso 0.3 1 calc R U P A 2
C32 C 0.37415(17) 0.58856(14) 0.8205(5) 0.0464(13) Uani 1 1 d . . . . .
H32 H 0.395180 0.601140 0.800946 0.056 Uiso 1 1 calc R U . . .
C33 C 0.36130(15) 0.56575(13) 0.7526(5) 0.0384(12) Uani 1 1 d D . . . .
C34 C 0.45778(12) 0.63504(11) 0.6497(4) 0.0304(10) Uani 1 1 d . . . . .
C35 C 0.46437(14) 0.66432(12) 0.7177(5) 0.0371(12) Uani 1 1 d . . . . .
C36 C 0.4637(2) 0.69338(14) 0.6467(6) 0.066(2) Uani 1 1 d . . . . .
H36A H 0.469980 0.711857 0.688447 0.099 Uiso 1 1 calc R U . . .
H36B H 0.438324 0.695837 0.616260 0.099 Uiso 1 1 calc R U . . .
H36C H 0.482383 0.690931 0.590286 0.099 Uiso 1 1 calc R U . . .
C37 C 0.50342(19) 0.66094(18) 0.7646(7) 0.071(2) Uani 1 1 d . . . . .
H37A H 0.508159 0.678214 0.813205 0.107 Uiso 1 1 calc R U . . .
H37B H 0.522456 0.661274 0.708504 0.107 Uiso 1 1 calc R U . . .
H37C H 0.505058 0.641144 0.802682 0.107 Uiso 1 1 calc R U . . .
C38 C 0.43453(17) 0.66756(16) 0.8018(5) 0.0531(16) Uani 1 1 d . . . . .
H38A H 0.435410 0.649367 0.848180 0.080 Uiso 1 1 calc R U . . .
H38B H 0.409399 0.668949 0.769064 0.080 Uiso 1 1 calc R U . . .
H38C H 0.439385 0.686477 0.842704 0.080 Uiso 1 1 calc R U . . .
C39 C 0.45937(15) 0.65766(13) 0.3227(4) 0.0384(12) Uani 1 1 d . . . . .
C40 C 0.44796(17) 0.68821(15) 0.2685(6) 0.0512(15) Uani 1 1 d . . . . .
C41 C 0.4081(2) 0.69754(17) 0.3047(8) 0.075(2) Uani 1 1 d . . . . .
H41A H 0.400708 0.717123 0.270715 0.113 Uiso 1 1 calc R U . . .
H41B H 0.407978 0.700321 0.381049 0.113 Uiso 1 1 calc R U . . .
H41C H 0.389969 0.681156 0.285477 0.113 Uiso 1 1 calc R U . . .
C42 C 0.4478(3) 0.6818(2) 0.1501(7) 0.095(3) Uani 1 1 d . . . . .
H42A H 0.473281 0.675553 0.127523 0.142 Uiso 1 1 calc R U . . .
H42B H 0.440124 0.700654 0.112391 0.142 Uiso 1 1 calc R U . . .
H42C H 0.429790 0.664946 0.134605 0.142 Uiso 1 1 calc R U . . .
C43 C 0.4757(2) 0.71390(16) 0.2980(8) 0.069(2) Uani 1 1 d . . . . .
H43A H 0.501724 0.706435 0.288441 0.104 Uiso 1 1 calc R U . . .
H43B H 0.471771 0.719765 0.371562 0.104 Uiso 1 1 calc R U . . .
H43C H 0.471330 0.732084 0.252998 0.104 Uiso 1 1 calc R U . . .
C44 C 0.52610(15) 0.56573(12) 0.2859(4) 0.0358(11) Uani 1 1 d . . . . .
C45 C 0.5526(2) 0.54743(15) 0.2151(6) 0.0584(18) Uani 1 1 d . . . . .
C46 C 0.5291(3) 0.5427(2) 0.1080(7) 0.092(3) Uani 1 1 d . . . . .
H46A H 0.543804 0.550866 0.048834 0.137 Uiso 1 1 calc R U . . .
H46B H 0.504859 0.553806 0.112810 0.137 Uiso 1 1 calc R U . . .
H46C H 0.524250 0.520406 0.097095 0.137 Uiso 1 1 calc R U . . .
C47 C 0.5871(3) 0.5655(2) 0.1905(11) 0.123(5) Uani 1 1 d . . . . .
H47A H 0.579977 0.586452 0.167648 0.185 Uiso 1 1 calc R U . . .
H47B H 0.601241 0.555027 0.134213 0.185 Uiso 1 1 calc R U . . .
H47C H 0.603162 0.566870 0.253214 0.185 Uiso 1 1 calc R U . . .
C48 C 0.5599(2) 0.51563(18) 0.2547(7) 0.075(2) Uani 1 1 d . . . . .
H48A H 0.536419 0.503422 0.251423 0.113 Uiso 1 1 calc R U . . .
H48B H 0.568733 0.516732 0.327524 0.113 Uiso 1 1 calc R U . . .
H48C H 0.579396 0.505630 0.211277 0.113 Uiso 1 1 calc R U . . .
O14 O 0.32334(15) 0.53765(16) 0.5961(5) 0.0511(14) Uani 0.7 1 d . U P A 1
C26 C 0.3175(3) 0.5245(3) 0.6992(8) 0.053(2) Uani 0.7 1 d . U P A 1
H26A H 0.332519 0.505112 0.706741 0.064 Uiso 0.7 1 calc R U P A 1
H26B H 0.290358 0.519322 0.709132 0.064 Uiso 0.7 1 calc R U P A 1
H13A H 0.503(2) 0.5155(15) 0.434(6) 0.07(2) Uiso 1 1 d . . . . .
H3 H 0.4536(13) 0.5182(14) 0.536(4) 0.043(18) Uiso 1 1 d D . . . .
O13 O 0.500000 0.500000 0.4726(4) 0.0319(10) Uani 1 2 d S T P . .
C28A C 0.3349(10) 0.5450(9) 0.798(2) 0.050(3) Uani 0.3 1 d D U P A 2
C26A C 0.3183(9) 0.5165(7) 0.743(3) 0.067(7) Uani 0.3 1 d . . P A 2
H26C H 0.337368 0.507803 0.693678 0.080 Uiso 0.3 1 calc R U P A 2
H26D H 0.312164 0.500195 0.795211 0.080 Uiso 0.3 1 calc R U P A 2
C29A C 0.3214(8) 0.5472(6) 0.899(2) 0.062(3) Uani 0.3 1 d D U P A 2
H29A H 0.302886 0.532762 0.923576 0.074 Uiso 0.3 1 calc R U P A 2
C30A C 0.3345(8) 0.5704(6) 0.966(2) 0.063(3) Uani 0.3 1 d D U P A 2
H30A H 0.328996 0.570790 1.039335 0.076 Uiso 0.3 1 calc R U P A 2
O14A O 0.2841(5) 0.5247(5) 0.685(2) 0.089(6) Uani 0.3 1 d . . P A 2
H14A H 0.274620 0.508540 0.658397 0.134 Uiso 0.3 1 calc R U P A 2

loop_
_atom_site_aniso_label
_atom_site_aniso_U_11
_atom_site_aniso_U_22
_atom_site_aniso_U_33
_atom_site_aniso_U_23
_atom_site_aniso_U_13
_atom_site_aniso_U_12
Dy1 0.02493(9) 0.02584(9) 0.02879(10) 0.00258(9) 0.00438(8) 0.00361(8)
Co1 0.0184(2) 0.0256(3) 0.0244(3) -0.0006(2) -0.0010(2) 0.0001(2)
O1 0.0177(14) 0.0275(16) 0.0283(16) -0.0009(13) -0.0005(12) -0.0002(12)
O2 0.0219(15) 0.0339(18) 0.042(2) 0.0069(15) 0.0032(14) -0.0031(13)
O3 0.0295(17) 0.0276(16) 0.0272(18) -0.0005(13) -0.0014(14) 0.0044(14)
O4 0.0234(15) 0.0333(17) 0.0265(17) 0.0007(13) -0.0024(12) 0.0000(13)
O5 0.038(2) 0.057(2) 0.0255(18) -0.0011(16) -0.0004(15) 0.0045(17)
O7 0.0283(16) 0.0277(16) 0.041(2) -0.0042(14) 0.0034(14) 0.0019(13)
O8 0.0361(18) 0.0288(18) 0.037(2) -0.0019(15) 0.0047(15) 0.0046(14)
O9 0.040(2) 0.043(2) 0.050(2) 0.0092(18) -0.0047(18) 0.0031(17)
O10 0.0346(19) 0.041(2) 0.057(3) 0.0161(18) 0.0083(18) 0.0086(16)
O12 0.0353(17) 0.0320(17) 0.0324(18) 0.0012(14) 0.0092(15) 0.0068(14)
O11 0.046(2) 0.039(2) 0.039(2) 0.0041(17) 0.0169(17) 0.0051(17)
N1 0.0234(18) 0.030(2) 0.028(2) 0.0010(16) -0.0014(15) -0.0033(15)
N2 0.0210(16) 0.0301(19) 0.030(2) 0.0000(16) 0.0025(15) -0.0010(14)
C1 0.0165(18) 0.023(2) 0.038(3) -0.0007(18) 0.0002(16) 0.0026(15)
C2 0.022(2) 0.024(2) 0.041(3) -0.0018(19) 0.0023(19) 0.0038(17)
C3 0.0192(19) 0.029(2) 0.058(3) 0.002(2) 0.001(2) -0.0015(17)
C4 0.023(2) 0.029(2) 0.054(3) -0.004(2) -0.009(2) -0.0007(18)
C5 0.028(2) 0.035(3) 0.041(3) -0.002(2) -0.010(2) 0.002(2)
C6 0.020(2) 0.026(2) 0.035(3) -0.0043(19) -0.0021(17) 0.0017(17)
C7 0.040(3) 0.056(4) 0.056(4) 0.017(3) 0.007(3) -0.018(3)
C8 0.032(3) 0.052(3) 0.065(4) 0.000(3) -0.017(3) -0.010(2)
C9 0.025(2) 0.032(2) 0.028(2) 0.0001(19) -0.0053(18) 0.0023(18)
C10 0.025(2) 0.032(2) 0.031(2) 0.0060(19) -0.0036(18) -0.0017(19)
C11 0.044(3) 0.042(3) 0.033(2) 0.004(3) 0.000(2) -0.004(2)
C12 0.056(4) 0.051(3) 0.034(3) 0.006(3) 0.009(3) -0.003(3)
C13 0.044(3) 0.047(3) 0.042(3) 0.011(3) 0.005(3) -0.011(2)
C14 0.033(3) 0.031(3) 0.045(3) 0.004(2) -0.003(2) -0.004(2)
C15 0.027(2) 0.026(2) 0.033(3) 0.0030(19) -0.0024(19) 0.0013(18)
C16 0.039(2) 0.025(2) 0.038(3) 0.000(2) 0.004(2) -0.0013(18)
C17 0.0260(19) 0.025(2) 0.032(2) 0.000(2) -0.007(2) 0.0053(16)
C18 0.030(2) 0.031(2) 0.035(3) -0.003(2) -0.0032(19) 0.0098(19)
C19 0.048(3) 0.041(3) 0.033(3) -0.008(2) -0.011(2) 0.009(2)
C20 0.042(3) 0.048(3) 0.054(4) -0.009(3) -0.024(3) 0.001(3)
C21 0.036(3) 0.050(3) 0.057(4) 0.001(3) -0.014(3) -0.011(2)
C22 0.026(2) 0.038(3) 0.039(3) 0.002(2) -0.007(2) 0.000(2)
C23 0.059(4) 0.103(6) 0.028(3) 0.002(4) 0.000(3) -0.011(4)
C24 0.068(5) 0.090(6) 0.062(5) -0.005(4) -0.034(4) -0.020(4)
C25 0.023(2) 0.054(3) 0.043(3) 0.001(3) -0.005(2) -0.009(2)
C28 0.037(4) 0.056(4) 0.055(3) 0.000(3) 0.009(3) -0.002(3)
C29 0.057(5) 0.067(5) 0.062(4) -0.002(3) 0.020(3) -0.004(4)
C30 0.058(5) 0.072(5) 0.060(4) -0.006(4) 0.024(4) -0.004(4)
C31 0.069(4) 0.055(4) 0.058(4) -0.012(4) 0.019(4) 0.001(3)
C32 0.045(3) 0.047(3) 0.048(3) -0.002(3) 0.009(3) -0.003(3)
C33 0.031(3) 0.038(3) 0.046(3) 0.002(2) 0.006(2) 0.003(2)
C34 0.024(2) 0.028(2) 0.040(3) -0.005(2) -0.0053(19) 0.0043(17)
C35 0.031(2) 0.032(3) 0.048(3) -0.015(2) 0.001(2) 0.001(2)
C36 0.093(5) 0.029(3) 0.076(5) -0.006(3) 0.005(4) 0.002(3)
C37 0.041(4) 0.062(4) 0.110(6) -0.045(4) -0.023(4) 0.003(3)
C38 0.047(3) 0.059(4) 0.053(4) -0.027(3) 0.008(3) -0.005(3)
C39 0.039(3) 0.041(3) 0.035(3) 0.006(2) 0.003(2) 0.010(2)
C40 0.043(3) 0.045(3) 0.065(4) 0.018(3) 0.004(3) 0.011(3)
C41 0.046(4) 0.055(4) 0.125(7) 0.023(5) 0.005(4) 0.016(3)
C42 0.127(8) 0.086(6) 0.071(6) 0.035(5) -0.009(5) 0.019(6)
C43 0.052(4) 0.045(4) 0.112(7) 0.018(4) -0.005(4) 0.006(3)
C44 0.034(3) 0.035(3) 0.039(3) -0.001(2) 0.010(2) 0.006(2)
C45 0.062(4) 0.050(4) 0.063(4) 0.001(3) 0.038(3) 0.010(3)
C46 0.119(8) 0.095(7) 0.061(5) -0.008(5) 0.022(5) 0.038(6)
C47 0.088(6) 0.076(6) 0.206(14) -0.006(7) 0.100(8) -0.001(5)
C48 0.083(5) 0.060(4) 0.082(6) 0.004(4) 0.037(4) 0.032(4)
O14 0.027(3) 0.071(4) 0.056(3) -0.001(3) 0.000(2) -0.005(3)
C26 0.032(4) 0.069(6) 0.058(4) -0.001(3) 0.005(3) -0.012(4)
O13 0.037(3) 0.027(3) 0.031(3) 0.000 0.000 0.006(2)
C28A 0.037(4) 0.057(4) 0.056(3) 0.000(3) 0.010(3) -0.001(4)
C26A 0.053(11) 0.067(9) 0.081(11) -0.012(8) -0.018(11) 0.005(7)
C29A 0.057(5) 0.067(5) 0.061(4) -0.002(3) 0.020(4) -0.004(4)
C30A 0.057(5) 0.072(5) 0.059(4) -0.006(4) 0.024(4) -0.004(4)
O14A 0.052(8) 0.099(13) 0.117(16) 0.028(12) -0.031(9) -0.017(8)

loop_
_atom_type_symbol
_atom_type_description
_atom_type_scat_dispersion_real
_atom_type_scat_dispersion_imag
_atom_type_scat_source
C C 0.0033 0.0016 'International Tables Vol C Tables 4.2.6.8 and 6.1.1.4'
H H 0.0000 0.0000 'International Tables Vol C Tables 4.2.6.8 and 6.1.1.4'
Co Co 0.3494 0.9721 'International Tables Vol C Tables 4.2.6.8 and 6.1.1.4'
Dy Dy -0.1892 4.4098 'International Tables Vol C Tables 4.2.6.8 and 6.1.1.4'
N N 0.0061 0.0033 'International Tables Vol C Tables 4.2.6.8 and 6.1.1.4'
O O 0.0106 0.0060 'International Tables Vol C Tables 4.2.6.8 and 6.1.1.4'

loop_
_geom_angle_atom_site_label_1
_geom_angle_atom_site_label_2
_geom_angle_atom_site_label_3
_geom_angle
_geom_angle_site_symmetry_1
_geom_angle_site_symmetry_3
_geom_angle_publ_flag
O1 Dy1 O2 64.07(11) . . ?
O1 Dy1 O5 117.61(12) . . ?
O1 Dy1 O9 142.20(12) . . ?
O1 Dy1 O10 137.33(13) . . ?
O1 Dy1 O12 73.82(11) . . ?
O1 Dy1 O11 118.79(12) . . ?
O2 Dy1 O5 147.58(12) . . ?
O4 Dy1 O1 68.17(11) . . ?
O4 Dy1 O2 132.13(11) . . ?
O4 Dy1 O5 62.68(11) . . ?
O4 Dy1 O8 84.90(12) . . ?
O4 Dy1 O9 84.22(13) . . ?
O4 Dy1 O10 136.34(12) . . ?
O4 Dy1 O12 91.25(11) . . ?
O4 Dy1 O11 132.33(13) . . ?
O8 Dy1 O1 73.22(12) . . ?
O8 Dy1 O2 78.66(12) . . ?
O8 Dy1 O5 133.73(12) . . ?
O8 Dy1 O9 79.28(14) . . ?
O8 Dy1 O10 75.48(14) . . ?
O8 Dy1 O12 145.79(12) . . ?
O8 Dy1 O11 142.62(13) . . ?
O9 Dy1 O2 134.65(13) . . ?
O9 Dy1 O5 66.15(13) . . ?
O9 Dy1 O10 54.26(13) . . ?
O9 Dy1 O12 134.22(13) . . ?
O9 Dy1 O11 98.81(14) . . ?
O10 Dy1 O2 81.97(12) . . ?
O10 Dy1 O5 104.95(14) . . ?
O10 Dy1 O12 126.14(12) . . ?
O12 Dy1 O2 78.99(12) . . ?
O12 Dy1 O5 71.38(12) . . ?
O11 Dy1 O2 76.74(13) . . ?
O11 Dy1 O5 75.14(13) . . ?
O11 Dy1 O10 73.59(13) . . ?
O11 Dy1 O12 53.16(12) . . ?
O1 Co1 Dy1 43.11(9) . . ?
O1 Co1 O3 93.33(12) . . ?
O1 Co1 O7 85.90(13) . . ?
O1 Co1 N2 168.53(14) . . ?
O3 Co1 Dy1 102.06(9) . . ?
O4 Co1 Dy1 40.35(9) . . ?
O4 Co1 O1 79.89(13) . . ?
O4 Co1 O3 85.25(13) . . ?
O4 Co1 O7 101.81(14) . . ?
O4 Co1 N1 159.61(15) . . ?
O4 Co1 N2 88.66(14) . . ?
O7 Co1 Dy1 82.38(10) . . ?
O7 Co1 O3 172.63(13) . . ?
O7 Co1 N2 97.25(14) . . ?
N1 Co1 Dy1 129.45(11) . . ?
N1 Co1 O1 86.48(14) . . ?
N1 Co1 O3 80.44(14) . . ?
N1 Co1 O7 92.20(15) . . ?
N1 Co1 N2 104.35(15) . . ?
N2 Co1 Dy1 126.20(11) . . ?
N2 Co1 O3 84.93(14) . . ?
Co1 O1 Dy1 100.25(12) . . ?
C1 O1 Dy1 120.9(3) . . ?
C1 O1 Co1 121.2(3) . . ?
C2 O2 Dy1 117.4(3) . . ?
C2 O2 C7 117.4(4) . . ?
C7 O2 Dy1 122.4(3) . . ?
Co1 O3 H3 97(4) . . ?
C16 O3 Co1 123.0(3) . . ?
C16 O3 H3 117(4) . . ?
Co1 O4 Dy1 105.25(13) . . ?
C17 O4 Dy1 128.5(3) . . ?
C17 O4 Co1 124.8(3) . . ?
C18 O5 Dy1 116.9(3) . . ?
C18 O5 C23 116.8(4) . . ?
C23 O5 Dy1 122.2(4) . . ?
C34 O7 Co1 126.4(3) . . ?
C34 O8 Dy1 139.2(3) . . ?
C39 O9 Dy1 92.8(3) . . ?
C39 O10 Dy1 91.2(3) . . ?
C44 O12 Dy1 92.2(3) . . ?
C44 O11 Dy1 94.3(3) . . ?
C9 N1 Co1 125.0(3) . . ?
C9 N1 C10 119.5(4) . . ?
C10 N1 Co1 115.2(3) . . ?
C25 N2 Co1 120.3(4) . . ?
C25 N2 C33 117.6(4) . . ?
C33 N2 Co1 121.9(3) . . ?
O1 C1 C2 117.7(4) . . ?
O1 C1 C6 124.9(4) . . ?
C6 C1 C2 117.4(4) . . ?
O2 C2 C1 113.5(4) . . ?
C3 C2 O2 124.7(4) . . ?
C3 C2 C1 121.8(5) . . ?
C2 C3 H3A 119.7 . . ?
C2 C3 C4 120.5(5) . . ?
C4 C3 H3A 119.7 . . ?
C3 C4 C8 120.4(5) . . ?
C5 C4 C3 118.4(4) . . ?
C5 C4 C8 121.2(5) . . ?
C4 C5 H5 118.8 . . ?
C4 C5 C6 122.4(5) . . ?
C6 C5 H5 118.8 . . ?
C1 C6 C9 123.3(4) . . ?
C5 C6 C1 119.4(4) . . ?
C5 C6 C9 117.1(4) . . ?
O2 C7 H7A 109.5 . . ?
O2 C7 H7B 109.5 . . ?
O2 C7 H7C 109.5 . . ?
H7A C7 H7B 109.5 . . ?
H7A C7 H7C 109.5 . . ?
H7B C7 H7C 109.5 . . ?
C4 C8 H8A 109.5 . . ?
C4 C8 H8B 109.5 . . ?
C4 C8 H8C 109.5 . . ?
H8A C8 H8B 109.5 . . ?
H8A C8 H8C 109.5 . . ?
H8B C8 H8C 109.5 . . ?
N1 C9 C6 124.7(4) . . ?
N1 C9 H9 117.7 . . ?
C6 C9 H9 117.7 . . ?
C11 C10 N1 120.3(4) . . ?
C15 C10 N1 118.8(4) . . ?
C15 C10 C11 120.7(5) . . ?
C10 C11 H11 120.2 . . ?
C12 C11 C10 119.7(5) . . ?
C12 C11 H11 120.2 . . ?
C11 C12 H12 120.1 . . ?
C13 C12 C11 119.9(6) . . ?
C13 C12 H12 120.1 . . ?
C12 C13 H13 120.0 . . ?
C12 C13 C14 120.0(5) . . ?
C14 C13 H13 120.0 . . ?
C13 C14 H14 119.3 . . ?
C15 C14 C13 121.3(5) . . ?
C15 C14 H14 119.3 . . ?
C10 C15 C16 121.3(4) . . ?
C14 C15 C10 118.4(5) . . ?
C14 C15 C16 120.1(5) . . ?
O3 C16 C15 114.3(4) . . ?
O3 C16 H16A 108.7 . . ?
O3 C16 H16B 108.7 . . ?
C15 C16 H16A 108.7 . . ?
C15 C16 H16B 108.7 . . ?
H16A C16 H16B 107.6 . . ?
O4 C17 C18 117.7(4) . . ?
O4 C17 C22 124.3(5) . . ?
C18 C17 C22 118.0(4) . . ?
O5 C18 C17 113.6(4) . . ?
O5 C18 C19 124.2(5) . . ?
C19 C18 C17 122.3(5) . . ?
C18 C19 H19 120.1 . . ?
C20 C19 C18 119.7(5) . . ?
C20 C19 H19 120.1 . . ?
C19 C20 C24 119.7(6) . . ?
C21 C20 C19 118.7(5) . . ?
C21 C20 C24 121.6(6) . . ?
C20 C21 H21 118.5 . . ?
C20 C21 C22 123.0(6) . . ?
C22 C21 H21 118.5 . . ?
C17 C22 C21 118.3(5) . . ?
C17 C22 C25 123.7(5) . . ?
C21 C22 C25 118.0(5) . . ?
O5 C23 H23A 109.5 . . ?
O5 C23 H23B 109.5 . . ?
O5 C23 H23C 109.5 . . ?
H23A C23 H23B 109.5 . . ?
H23A C23 H23C 109.5 . . ?
H23B C23 H23C 109.5 . . ?
C20 C24 H24A 109.5 . . ?
C20 C24 H24B 109.5 . . ?
C20 C24 H24C 109.5 . . ?
H24A C24 H24B 109.5 . . ?
H24A C24 H24C 109.5 . . ?
H24B C24 H24C 109.5 . . ?
N2 C25 C22 128.0(5) . . ?
N2 C25 O14 121.4(5) . . ?
O14 C25 C22 110.3(5) . . ?
C29 C28 C33 119.0(10) . . ?
C29 C28 C26 124.8(9) . . ?
C33 C28 C26 116.3(9) . . ?
C28 C29 H29 119.5 . . ?
C28 C29 C30 120.9(10) . . ?
C30 C29 H29 119.5 . . ?
C29 C30 H30 119.9 . . ?
C29 C30 C31 120.3(10) . . ?
C31 C30 H30 119.9 . . ?
C30 C31 H31 120.9 . . ?
C32 C31 C30 118.3(8) . . ?
C32 C31 H31 120.9 . . ?
C32 C31 H31A 118.7 . . ?
C32 C31 C30A 122.7(13) . . ?
C30A C31 H31A 118.7 . . ?
C31 C32 H32 119.5 . . ?
C33 C32 C31 120.9(6) . . ?
C33 C32 H32 119.5 . . ?
C28 C33 N2 118.4(7) . . ?
C32 C33 N2 120.9(5) . . ?
C32 C33 C28 120.6(7) . . ?
C32 C33 C28A 113.8(12) . . ?
C28A C33 N2 124.6(13) . . ?
O7 C34 C35 118.0(5) . . ?
O8 C34 O7 124.5(5) . . ?
O8 C34 C35 117.4(4) . . ?
C36 C35 C34 109.1(5) . . ?
C37 C35 C34 106.4(4) . . ?
C37 C35 C36 108.9(6) . . ?
C37 C35 C38 111.3(6) . . ?
C38 C35 C34 111.7(4) . . ?
C38 C35 C36 109.4(5) . . ?
C35 C36 H36A 109.5 . . ?
C35 C36 H36B 109.5 . . ?
C35 C36 H36C 109.5 . . ?
H36A C36 H36B 109.5 . . ?
H36A C36 H36C 109.5 . . ?
H36B C36 H36C 109.5 . . ?
C35 C37 H37A 109.5 . . ?
C35 C37 H37B 109.5 . . ?
C35 C37 H37C 109.5 . . ?
H37A C37 H37B 109.5 . . ?
H37A C37 H37C 109.5 . . ?
H37B C37 H37C 109.5 . . ?
C35 C38 H38A 109.5 . . ?
C35 C38 H38B 109.5 . . ?
C35 C38 H38C 109.5 . . ?
H38A C38 H38B 109.5 . . ?
H38A C38 H38C 109.5 . . ?
H38B C38 H38C 109.5 . . ?
O9 C39 Dy1 60.2(3) . . ?
O9 C39 O10 121.7(5) . . ?
O9 C39 C40 119.6(5) . . ?
O10 C39 Dy1 61.5(3) . . ?
O10 C39 C40 118.7(5) . . ?
C40 C39 Dy1 179.1(5) . . ?
C41 C40 C39 109.1(5) . . ?
C41 C40 C42 109.8(7) . . ?
C42 C40 C39 106.8(6) . . ?
C43 C40 C39 109.9(5) . . ?
C43 C40 C41 108.9(6) . . ?
C43 C40 C42 112.2(7) . . ?
C40 C41 H41A 109.5 . . ?
C40 C41 H41B 109.5 . . ?
C40 C41 H41C 109.5 . . ?
H41A C41 H41B 109.5 . . ?
H41A C41 H41C 109.5 . . ?
H41B C41 H41C 109.5 . . ?
C40 C42 H42A 109.5 . . ?
C40 C42 H42B 109.5 . . ?
C40 C42 H42C 109.5 . . ?
H42A C42 H42B 109.5 . . ?
H42A C42 H42C 109.5 . . ?
H42B C42 H42C 109.5 . . ?
C40 C43 H43A 109.5 . . ?
C40 C43 H43B 109.5 . . ?
C40 C43 H43C 109.5 . . ?
H43A C43 H43B 109.5 . . ?
H43A C43 H43C 109.5 . . ?
H43B C43 H43C 109.5 . . ?
O12 C44 Dy1 61.2(3) . . ?
O12 C44 O11 120.2(5) . . ?
O12 C44 C45 121.1(5) . . ?
O11 C44 Dy1 59.1(3) . . ?
O11 C44 C45 118.6(5) . . ?
C45 C44 Dy1 176.9(4) . . ?
C44 C45 C46 104.6(6) . . ?
C47 C45 C44 111.3(6) . . ?
C47 C45 C46 108.1(8) . . ?
C47 C45 C48 114.5(7) . . ?
C48 C45 C44 112.4(5) . . ?
C48 C45 C46 105.1(7) . . ?
C45 C46 H46A 109.5 . . ?
C45 C46 H46B 109.5 . . ?
C45 C46 H46C 109.5 . . ?
H46A C46 H46B 109.5 . . ?
H46A C46 H46C 109.5 . . ?
H46B C46 H46C 109.5 . . ?
C45 C47 H47A 109.5 . . ?
C45 C47 H47B 109.5 . . ?
C45 C47 H47C 109.5 . . ?
H47A C47 H47B 109.5 . . ?
H47A C47 H47C 109.5 . . ?
H47B C47 H47C 109.5 . . ?
C45 C48 H48A 109.5 . . ?
C45 C48 H48B 109.5 . . ?
C45 C48 H48C 109.5 . . ?
H48A C48 H48B 109.5 . . ?
H48A C48 H48C 109.5 . . ?
H48B C48 H48C 109.5 . . ?
C25 O14 C26 117.7(6) . . ?
C28 C26 H26A 110.0 . . ?
C28 C26 H26B 110.0 . . ?
O14 C26 C28 108.6(9) . . ?
O14 C26 H26A 110.0 . . ?
O14 C26 H26B 110.0 . . ?
H26A C26 H26B 108.3 . . ?
H13A O13 H13A 108(10) . 2_665 ?
C33 C28A C26A 124(2) . . ?
C29A C28A C33 125(2) . . ?
C29A C28A C26A 111(2) . . ?
C28A C26A H26C 109.5 . . ?
C28A C26A H26D 109.5 . . ?
H26C C26A H26D 108.0 . . ?
O14A C26A C28A 111(3) . . ?
O14A C26A H26C 109.5 . . ?
O14A C26A H26D 109.5 . . ?
C28A C29A H29A 119.7 . . ?
C28A C29A C30A 121(2) . . ?
C30A C29A H29A 119.7 . . ?
C31 C30A H30A 122.9 . . ?
C29A C30A C31 114(2) . . ?
C29A C30A H30A 122.9 . . ?
C26A O14A H14A 109.5 . . ?

loop_
_geom_bond_atom_site_label_1
_geom_bond_atom_site_label_2
_geom_bond_distance
_geom_bond_site_symmetry_2
_geom_bond_publ_flag
Dy1 O1 2.376(3) . ?
Dy1 O2 2.487(3) . ?
Dy1 O4 2.296(3) . ?
Dy1 O5 2.614(4) . ?
Dy1 O8 2.316(4) . ?
Dy1 O9 2.397(4) . ?
Dy1 O10 2.424(4) . ?
Dy1 O12 2.468(3) . ?
Dy1 O11 2.422(4) . ?
Co1 O1 2.075(3) . ?
Co1 O3 2.237(3) . ?
Co1 O4 2.004(3) . ?
Co1 O7 2.089(3) . ?
Co1 N1 2.064(4) . ?
Co1 N2 2.117(4) . ?
O1 C1 1.320(5) . ?
O2 C2 1.381(6) . ?
O2 C7 1.437(6) . ?
O3 C16 1.424(6) . ?
O3 H3 0.82(3) . ?
O4 C17 1.329(5) . ?
O5 C18 1.372(6) . ?
O5 C23 1.442(8) . ?
O7 C34 1.257(6) . ?
O8 C34 1.257(6) . ?
O9 C39 1.253(7) . ?
O10 C39 1.265(7) . ?
O12 C44 1.261(6) . ?
O11 C44 1.263(6) . ?
N1 C9 1.295(6) . ?
N1 C10 1.421(6) . ?
N2 C25 1.279(7) . ?
N2 C33 1.430(7) . ?
C1 C2 1.416(6) . ?
C1 C6 1.410(7) . ?
C2 C3 1.376(7) . ?
C3 H3A 0.9500 . ?
C3 C4 1.397(8) . ?
C4 C5 1.377(7) . ?
C4 C8 1.506(7) . ?
C5 H5 0.9500 . ?
C5 C6 1.403(6) . ?
C6 C9 1.451(7) . ?
C7 H7A 0.9800 . ?
C7 H7B 0.9800 . ?
C7 H7C 0.9800 . ?
C8 H8A 0.9800 . ?
C8 H8B 0.9800 . ?
C8 H8C 0.9800 . ?
C9 H9 0.9500 . ?
C10 C11 1.393(8) . ?
C10 C15 1.392(7) . ?
C11 H11 0.9500 . ?
C11 C12 1.390(8) . ?
C12 H12 0.9500 . ?
C12 C13 1.371(9) . ?
C13 H13 0.9500 . ?
C13 C14 1.389(9) . ?
C14 H14 0.9500 . ?
C14 C15 1.379(7) . ?
C15 C16 1.505(7) . ?
C16 H16A 0.9900 . ?
C16 H16B 0.9900 . ?
C17 C18 1.400(7) . ?
C17 C22 1.401(7) . ?
C18 C19 1.391(7) . ?
C19 H19 0.9500 . ?
C19 C20 1.389(9) . ?
C20 C21 1.361(9) . ?
C20 C24 1.513(8) . ?
C21 H21 0.9500 . ?
C21 C22 1.422(7) . ?
C22 C25 1.456(8) . ?
C23 H23A 0.9800 . ?
C23 H23B 0.9800 . ?
C23 H23C 0.9800 . ?
C24 H24A 0.9800 . ?
C24 H24B 0.9800 . ?
C24 H24C 0.9800 . ?
C25 O14 1.365(7) . ?
C28 C29 1.375(13) . ?
C28 C33 1.402(11) . ?
C28 C26 1.477(16) . ?
C29 H29 0.9500 . ?
C29 C30 1.387(13) . ?
C30 H30 0.9500 . ?
C30 C31 1.413(12) . ?
C31 H31 0.9500 . ?
C31 H31A 0.9500 . ?
C31 C32 1.387(9) . ?
C31 C30A 1.41(2) . ?
C32 H32 0.9500 . ?
C32 C33 1.382(8) . ?
C33 C28A 1.42(2) . ?
C34 C35 1.544(7) . ?
C35 C36 1.541(9) . ?
C35 C37 1.507(8) . ?
C35 C38 1.507(8) . ?
C36 H36A 0.9800 . ?
C36 H36B 0.9800 . ?
C36 H36C 0.9800 . ?
C37 H37A 0.9800 . ?
C37 H37B 0.9800 . ?
C37 H37C 0.9800 . ?
C38 H38A 0.9800 . ?
C38 H38B 0.9800 . ?
C38 H38C 0.9800 . ?
C39 C40 1.535(8) . ?
C40 C41 1.532(9) . ?
C40 C42 1.534(12) . ?
C40 C43 1.519(10) . ?
C41 H41A 0.9800 . ?
C41 H41B 0.9800 . ?
C41 H41C 0.9800 . ?
C42 H42A 0.9800 . ?
C42 H42B 0.9800 . ?
C42 H42C 0.9800 . ?
C43 H43A 0.9800 . ?
C43 H43B 0.9800 . ?
C43 H43C 0.9800 . ?
C44 C45 1.518(7) . ?
C45 C46 1.610(13) . ?
C45 C47 1.474(10) . ?
C45 C48 1.477(10) . ?
C46 H46A 0.9800 . ?
C46 H46B 0.9800 . ?
C46 H46C 0.9800 . ?
C47 H47A 0.9800 . ?
C47 H47B 0.9800 . ?
C47 H47C 0.9800 . ?
C48 H48A 0.9800 . ?
C48 H48B 0.9800 . ?
C48 H48C 0.9800 . ?
O14 C26 1.444(12) . ?
C26 H26A 0.9900 . ?
C26 H26B 0.9900 . ?
O13 H13A 0.83(7) . ?
C28A C26A 1.53(4) . ?
C28A C29A 1.37(2) . ?
C26A H26C 0.9900 . ?
C26A H26D 0.9900 . ?
C26A O14A 1.45(3) . ?
C29A H29A 0.9500 . ?
C29A C30A 1.39(2) . ?
C30A H30A 0.9500 . ?
O14A H14A 0.8400 . ?

loop_
_geom_hbond_atom_site_label_D
_geom_hbond_atom_site_label_H
_geom_hbond_atom_site_label_A
_geom_hbond_distance_DH
_geom_hbond_distance_HA
_geom_hbond_distance_DA
_geom_hbond_angle_DHA
_geom_hbond_site_symmetry_A
_geom_hbond_publ_flag
C7 H7B O11 0.98 2.58 3.239(8) 124.8 . yes
C23 H23B O11 0.98 2.52 3.190(8) 125.7 . yes
C32 H32 O7 0.95 2.21 3.070(7) 150.2 . yes

loop_
_geom_torsion_atom_site_label_1
_geom_torsion_atom_site_label_2
_geom_torsion_atom_site_label_3
_geom_torsion_atom_site_label_4
_geom_torsion
_geom_torsion_site_symmetry_1
_geom_torsion_site_symmetry_2
_geom_torsion_site_symmetry_3
_geom_torsion_site_symmetry_4
_geom_torsion_publ_flag
Dy1 O1 C1 C2 -23.1(5) . . . . ?
Dy1 O1 C1 C6 158.6(3) . . . . ?
Dy1 O2 C2 C1 16.5(5) . . . . ?
Dy1 O2 C2 C3 -163.8(4) . . . . ?
Dy1 O4 C17 C18 6.5(6) . . . . ?
Dy1 O4 C17 C22 -173.5(3) . . . . ?
Dy1 O5 C18 C17 -6.5(5) . . . . ?
Dy1 O5 C18 C19 173.6(4) . . . . ?
Dy1 O8 C34 O7 -13.5(8) . . . . ?
Dy1 O8 C34 C35 165.8(3) . . . . ?
Dy1 O9 C39 O10 0.8(6) . . . . ?
Dy1 O9 C39 C40 179.0(5) . . . . ?
Dy1 O10 C39 O9 -0.7(6) . . . . ?
Dy1 O10 C39 C40 -179.0(5) . . . . ?
Dy1 O12 C44 O11 -4.1(6) . . . . ?
Dy1 O12 C44 C45 177.6(6) . . . . ?
Dy1 O11 C44 O12 4.2(6) . . . . ?
Dy1 O11 C44 C45 -177.5(5) . . . . ?
Co1 O1 C1 C2 -150.3(3) . . . . ?
Co1 O1 C1 C6 31.4(6) . . . . ?
Co1 O3 C16 C15 22.7(5) . . . . ?
Co1 O4 C17 C18 -157.4(3) . . . . ?
Co1 O4 C17 C22 22.6(6) . . . . ?
Co1 O7 C34 O8 9.8(6) . . . . ?
Co1 O7 C34 C35 -169.5(3) . . . . ?
Co1 N1 C9 C6 -10.3(7) . . . . ?
Co1 N1 C10 C11 -117.5(4) . . . . ?
Co1 N1 C10 C15 56.5(5) . . . . ?
Co1 N2 C25 C22 -16.8(8) . . . . ?
Co1 N2 C25 O14 155.7(5) . . . . ?
Co1 N2 C33 C28 -147.2(8) . . . . ?
Co1 N2 C33 C32 36.7(7) . . . . ?
Co1 N2 C33 C28A -133(2) . . . . ?
O1 C1 C2 O2 3.2(6) . . . . ?
O1 C1 C2 C3 -176.6(4) . . . . ?
O1 C1 C6 C5 176.5(4) . . . . ?
O1 C1 C6 C9 2.1(7) . . . . ?
O2 C2 C3 C4 179.4(4) . . . . ?
O4 C17 C18 O5 1.0(6) . . . . ?
O4 C17 C18 C19 -179.0(4) . . . . ?
O4 C17 C22 C21 -179.2(4) . . . . ?
O4 C17 C22 C25 3.7(8) . . . . ?
O5 C18 C19 C20 178.1(5) . . . . ?
O7 C34 C35 C36 -151.2(5) . . . . ?
O7 C34 C35 C37 91.4(6) . . . . ?
O7 C34 C35 C38 -30.2(7) . . . . ?
O8 C34 C35 C36 29.4(6) . . . . ?
O8 C34 C35 C37 -88.0(6) . . . . ?
O8 C34 C35 C38 150.4(5) . . . . ?
O9 C39 C40 C41 35.9(9) . . . . ?
O9 C39 C40 C42 -82.8(7) . . . . ?
O9 C39 C40 C43 155.3(6) . . . . ?
O10 C39 C40 C41 -145.8(7) . . . . ?
O10 C39 C40 C42 95.5(8) . . . . ?
O10 C39 C40 C43 -26.3(8) . . . . ?
O12 C44 C45 C46 105.3(7) . . . . ?
O12 C44 C45 C47 -138.2(8) . . . . ?
O12 C44 C45 C48 -8.3(10) . . . . ?
O11 C44 C45 C46 -73.1(8) . . . . ?
O11 C44 C45 C47 43.5(10) . . . . ?
O11 C44 C45 C48 173.4(7) . . . . ?
N1 C10 C11 C12 174.1(5) . . . . ?
N1 C10 C15 C14 -173.9(4) . . . . ?
N1 C10 C15 C16 11.3(7) . . . . ?
N2 C25 O14 C26 -19.1(10) . . . . ?
N2 C33 C28A C26A -6(5) . . . . ?
N2 C33 C28A C29A 173(3) . . . . ?
C1 C2 C3 C4 -0.9(7) . . . . ?
C1 C6 C9 N1 -14.3(7) . . . . ?
C2 C1 C6 C5 -1.8(6) . . . . ?
C2 C1 C6 C9 -176.2(4) . . . . ?
C2 C3 C4 C5 -0.1(7) . . . . ?
C2 C3 C4 C8 178.3(5) . . . . ?
C3 C4 C5 C6 0.1(7) . . . . ?
C4 C5 C6 C1 0.9(7) . . . . ?
C4 C5 C6 C9 175.6(5) . . . . ?
C5 C6 C9 N1 171.2(5) . . . . ?
C6 C1 C2 O2 -178.4(4) . . . . ?
C6 C1 C2 C3 1.9(7) . . . . ?
C7 O2 C2 C1 178.2(4) . . . . ?
C7 O2 C2 C3 -2.0(7) . . . . ?
C8 C4 C5 C6 -178.2(5) . . . . ?
C9 N1 C10 C11 56.9(6) . . . . ?
C9 N1 C10 C15 -129.1(5) . . . . ?
C10 N1 C9 C6 175.9(4) . . . . ?
C10 C11 C12 C13 -0.9(9) . . . . ?
C10 C15 C16 O3 -52.2(6) . . . . ?
C11 C10 C15 C14 0.1(7) . . . . ?
C11 C10 C15 C16 -174.7(5) . . . . ?
C11 C12 C13 C14 1.3(9) . . . . ?
C12 C13 C14 C15 -1.0(9) . . . . ?
C13 C14 C15 C10 0.3(8) . . . . ?
C13 C14 C15 C16 175.1(5) . . . . ?
C14 C15 C16 O3 133.1(5) . . . . ?
C15 C10 C11 C12 0.2(8) . . . . ?
C17 C18 C19 C20 -1.9(8) . . . . ?
C17 C22 C25 N2 -5.7(9) . . . . ?
C17 C22 C25 O14 -178.9(5) . . . . ?
C18 C17 C22 C21 0.9(7) . . . . ?
C18 C17 C22 C25 -176.3(5) . . . . ?
C18 C19 C20 C21 0.9(9) . . . . ?
C18 C19 C20 C24 -180.0(6) . . . . ?
C19 C20 C21 C22 1.0(9) . . . . ?
C20 C21 C22 C17 -1.9(9) . . . . ?
C20 C21 C22 C25 175.4(6) . . . . ?
C21 C22 C25 N2 177.1(6) . . . . ?
C21 C22 C25 O14 3.9(8) . . . . ?
C22 C17 C18 O5 -179.0(4) . . . . ?
C22 C17 C18 C19 1.0(7) . . . . ?
C22 C25 O14 C26 154.7(7) . . . . ?
C23 O5 C18 C17 -164.5(5) . . . . ?
C23 O5 C18 C19 15.5(8) . . . . ?
C24 C20 C21 C22 -178.1(6) . . . . ?
C25 N2 C33 C28 28.1(10) . . . . ?
C25 N2 C33 C32 -147.9(6) . . . . ?
C25 N2 C33 C28A 42(2) . . . . ?
C25 O14 C26 C28 46.0(12) . . . . ?
C28 C29 C30 C31 -2.9(19) . . . . ?
C29 C28 C33 N2 -176.9(10) . . . . ?
C29 C28 C33 C32 -0.8(17) . . . . ?
C29 C28 C26 O14 142.8(13) . . . . ?
C29 C30 C31 C32 3.9(15) . . . . ?
C30 C31 C32 C33 -3.3(11) . . . . ?
C31 C32 C33 N2 177.8(6) . . . . ?
C31 C32 C33 C28 1.9(12) . . . . ?
C31 C32 C33 C28A -11(2) . . . . ?
C32 C31 C30A C29A -20(4) . . . . ?
C32 C33 C28A C26A -176(3) . . . . ?
C32 C33 C28A C29A 3(5) . . . . ?
C33 N2 C25 C22 167.8(5) . . . . ?
C33 N2 C25 O14 -19.7(8) . . . . ?
C33 C28 C29 C30 1(2) . . . . ?
C33 C28 C26 O14 -36.1(15) . . . . ?
C33 C28A C26A O14A -89(4) . . . . ?
C33 C28A C29A C30A -2(6) . . . . ?
C26 C28 C29 C30 -177.5(13) . . . . ?
C26 C28 C33 N2 2.1(16) . . . . ?
C26 C28 C33 C32 178.1(9) . . . . ?
C28A C29A C30A C31 10(5) . . . . ?
C26A C28A C29A C30A 176(3) . . . . ?
C29A C28A C26A O14A 93(4) . . . . ?
C30A C31 C32 C33 21(2) . . . . ?
